data_4306433
loop_
_publ_author_name
'Timothy J. Boyle'
'Leigh Anna M. Ottley'
'Mark A. Rodriguez'
'Robin M. Sewell'
'Todd M. Alam'
'Sarah K. McIntyre'

_publ_section_title
;
Stepwise Modification of Titanium Alkoxy Chloride Compounds by Pyridine
Carbinol
;
_journal_name_full 'Inorganic Chemistry'
_journal_page_first 10708
_journal_page_last 10717
_journal_paper_doi 10.1021/ic801249b
_journal_volume 47
_journal_year 2008
_chemical_formula_sum 'C30 H70 Cl2 O12 Ti4'
_chemical_formula_weight 885.36
_chemical_name_common 4a
_chemical_name_systematic
; 
 ? 
;
_space_group_IT_number 14
_symmetry_cell_setting monoclinic
_symmetry_space_group_name_Hall '-P 2yn'
_symmetry_space_group_name_H-M 'P 1 21/n 1'
_atom_sites_solution_hydrogens geom
_atom_sites_solution_primary direct
_atom_sites_solution_secondary difmap
_audit_creation_method SHELXL-97
_cell_angle_alpha 90.00
_cell_angle_beta 102.177(4)
_cell_angle_gamma 90.00
_cell_formula_units_Z 2
_cell_length_a 9.962(2)
_cell_length_b 18.965(4)
_cell_length_c 12.661(3)
_cell_measurement_temperature 173(2)
_cell_volume 2338.2(9)
_computing_cell_refinement 'Bruker SMART'
_computing_data_collection 'Bruker SMART'
_computing_data_reduction 'Bruker SAINT'
_computing_molecular_graphics 'Bruker SHELXTL'
_computing_publication_material 'Bruker SHELXTL'
_computing_structure_refinement 'SHELXL-97 (Sheldrick, 1997)'
_computing_structure_solution 'SHELXS-97 (Sheldrick, 1990)'
_diffrn_ambient_temperature 173(2)
_diffrn_measured_fraction_theta_full 0.997
_diffrn_measured_fraction_theta_max 0.997
_diffrn_measurement_device_type 'CCD area detector'
_diffrn_measurement_method 'phi and omega scans'
_diffrn_radiation_monochromator graphite
_diffrn_radiation_source 'fine-focus sealed tube'
_diffrn_radiation_type MoK\a
_diffrn_radiation_wavelength 0.71073
_diffrn_reflns_av_R_equivalents 0.0387
_diffrn_reflns_av_sigmaI/netI 0.0320
_diffrn_reflns_limit_h_max 11
_diffrn_reflns_limit_h_min -10
_diffrn_reflns_limit_k_max 21
_diffrn_reflns_limit_k_min -21
_diffrn_reflns_limit_l_max 14
_diffrn_reflns_limit_l_min -14
_diffrn_reflns_number 13834
_diffrn_reflns_theta_full 25.27
_diffrn_reflns_theta_max 23.27
_diffrn_reflns_theta_min 1.96
_exptl_absorpt_coefficient_mu 0.819
_exptl_absorpt_correction_T_max 0.864
_exptl_absorpt_correction_T_min 0.814
_exptl_absorpt_correction_type empirical
_exptl_absorpt_process_details SADABS
_exptl_crystal_colour colorless
_exptl_crystal_density_diffrn 1.258
_exptl_crystal_density_meas ?
_exptl_crystal_density_method .
_exptl_crystal_description irregular
_exptl_crystal_F_000 936
_exptl_crystal_size_max 0.265
_exptl_crystal_size_mid 0.21
_exptl_crystal_size_min 0.178
_refine_diff_density_max 0.663
_refine_diff_density_min -0.290
_refine_diff_density_rms 0.085
_refine_ls_extinction_method none
_refine_ls_goodness_of_fit_ref 1.080
_refine_ls_hydrogen_treatment constr
_refine_ls_matrix_type full
_refine_ls_number_parameters 227
_refine_ls_number_reflns 3351
_refine_ls_number_restraints 0
_refine_ls_restrained_S_all 1.080
_refine_ls_R_factor_all 0.0662
_refine_ls_R_factor_gt 0.0524
_refine_ls_shift/su_max 0.001
_refine_ls_shift/su_mean 0.000
_refine_ls_structure_factor_coef Fsqd
_refine_ls_weighting_details 'calc w=1/[\s^2^(Fo^2^)+(0.0712P)^2^+1.9888P] where P=(Fo^2^+2Fc^2^)/3'
_refine_ls_weighting_scheme calc
_refine_ls_wR_factor_gt 0.1284
_refine_ls_wR_factor_ref 0.1374
_reflns_number_gt 2680
_reflns_number_total 3351
_reflns_threshold_expression >2sigma(I)
_cod_data_source_file ic801249b_si_001_4.cif
_cod_data_source_block 7jy311s
_cod_depositor_comments
;
The following automatic conversions were performed:
'_symmetry_cell_setting' value 'Monoclinic' changed to 'monoclinic'
according to '/home/saulius/struct/CIF-dictionaries/cif_core.dic'
dictionary named 'cif_core.dic' version 2.4.1 from 2010-06-29.

Automatic conversion script
Id: cif_fix_enum 1527 2010-12-29 10:47:43Z saulius 
;
_cod_original_cell_volume 2338.1(9)
_cod_database_code 4306433

loop_
_symmetry_equiv_pos_as_xyz
'x, y, z'
'-x+1/2, y+1/2, -z+1/2'
'-x, -y, -z'
'x-1/2, -y-1/2, z-1/2'

loop_
_atom_site_label
_atom_site_type_symbol
_atom_site_fract_x
_atom_site_fract_y
_atom_site_fract_z
_atom_site_U_iso_or_equiv
_atom_site_adp_type
_atom_site_occupancy
_atom_site_symmetry_multiplicity
_atom_site_calc_flag
_atom_site_refinement_flags
_atom_site_disorder_assembly
_atom_site_disorder_group
Ti1 Ti 0.48365(7) 0.07921(3) 1.01476(5) 0.0364(2) Uani 1 1 d . . .
Ti2 Ti 0.36395(8) 0.05016(4) 0.76884(5) 0.0429(3) Uani 1 1 d . . .
Cl3 Cl 0.32088(13) -0.06196(6) 0.68902(9) 0.0609(4) Uani 1 1 d . . .
O1 O 0.6368(3) 0.12834(15) 1.0358(2) 0.0537(8) Uani 1 1 d . . .
O2 O 0.3665(3) 0.10507(15) 1.0947(2) 0.0508(7) Uani 1 1 d . . .
O3 O 0.3866(3) 0.12741(13) 0.8788(2) 0.0463(7) Uani 1 1 d . . .
O4 O 0.4421(3) 0.00486(12) 0.90556(19) 0.0387(6) Uani 1 1 d . . .
O5 O 0.4899(4) 0.07669(18) 0.6983(2) 0.0662(9) Uani 1 1 d . . .
O6 O 0.1990(3) 0.07775(17) 0.7033(3) 0.0698(10) Uani 1 1 d . . .
C1 C 0.7792(5) 0.1333(3) 1.0401(4) 0.0660(14) Uani 1 1 d . . .
H1 H 0.8274 0.1374 1.1176 0.079 Uiso 1 1 calc R . .
C2 C 0.8326(7) 0.0699(4) 0.9934(7) 0.120(3) Uani 1 1 d . . .
H2A H 0.8108 0.0277 1.0311 0.179 Uiso 1 1 calc R . .
H2B H 0.9324 0.0740 1.0020 0.179 Uiso 1 1 calc R . .
H2C H 0.7899 0.0664 0.9165 0.179 Uiso 1 1 calc R . .
C3 C 0.8056(8) 0.1977(4) 0.9837(9) 0.174(5) Uani 1 1 d . . .
H3A H 0.7477 0.1980 0.9108 0.260 Uiso 1 1 calc R . .
H3B H 0.9024 0.1992 0.9789 0.260 Uiso 1 1 calc R . .
H3C H 0.7842 0.2390 1.0237 0.260 Uiso 1 1 calc R . .
C4 C 0.3396(5) 0.1270(3) 1.1953(4) 0.0594(12) Uani 1 1 d . . .
H4 H 0.3882 0.0940 1.2523 0.071 Uiso 1 1 calc R . .
C5 C 0.1926(7) 0.1229(4) 1.1932(6) 0.112(2) Uani 1 1 d . . .
H5A H 0.1429 0.1548 1.1376 0.168 Uiso 1 1 calc R . .
H5B H 0.1758 0.1366 1.2639 0.168 Uiso 1 1 calc R . .
H5C H 0.1606 0.0745 1.1766 0.168 Uiso 1 1 calc R . .
C6 C 0.3971(6) 0.1991(3) 1.2211(5) 0.0849(17) Uani 1 1 d . . .
H6A H 0.4946 0.1993 1.2183 0.127 Uiso 1 1 calc R . .
H6B H 0.3868 0.2126 1.2937 0.127 Uiso 1 1 calc R . .
H6C H 0.3475 0.2328 1.1682 0.127 Uiso 1 1 calc R . .
C7 C 0.3499(7) 0.2012(3) 0.8722(6) 0.097(2) Uani 1 1 d . . .
H7 H 0.4040 0.2192 0.9427 0.117 Uiso 1 1 calc R . .
C8 C 0.2080(7) 0.2110(4) 0.8869(5) 0.107(2) Uani 1 1 d . . .
H8A H 0.1908 0.2613 0.8961 0.161 Uiso 1 1 calc R . .
H8B H 0.1956 0.1851 0.9511 0.161 Uiso 1 1 calc R . .
H8C H 0.1434 0.1932 0.8232 0.161 Uiso 1 1 calc R . .
C9 C 0.4054(13) 0.2401(4) 0.7997(8) 0.195(6) Uani 1 1 d . . .
H9A H 0.5039 0.2301 0.8105 0.292 Uiso 1 1 calc R . .
H9B H 0.3919 0.2905 0.8114 0.292 Uiso 1 1 calc R . .
H9C H 0.3599 0.2274 0.7258 0.292 Uiso 1 1 calc R . .
C10 C 0.5338(6) 0.0872(3) 0.5998(4) 0.0617(13) Uani 1 1 d . . .
H10 H 0.5809 0.0433 0.5832 0.074 Uiso 1 1 calc R . .
C11 C 0.6357(7) 0.1463(4) 0.6141(5) 0.101(2) Uani 1 1 d . . .
H11A H 0.5882 0.1912 0.6182 0.152 Uiso 1 1 calc R . .
H11B H 0.6809 0.1474 0.5525 0.152 Uiso 1 1 calc R . .
H11C H 0.7046 0.1391 0.6809 0.152 Uiso 1 1 calc R . .
C12 C 0.4132(6) 0.0998(3) 0.5102(4) 0.0854(18) Uani 1 1 d . . .
H12A H 0.3483 0.0606 0.5066 0.128 Uiso 1 1 calc R . .
H12B H 0.4438 0.1031 0.4417 0.128 Uiso 1 1 calc R . .
H12C H 0.3681 0.1439 0.5233 0.128 Uiso 1 1 calc R . .
C13 C 0.0740(5) 0.0614(3) 0.6270(5) 0.0723(15) Uani 1 1 d . . .
H13 H 0.0961 0.0242 0.5773 0.087 Uiso 1 1 calc R . .
C14 C -0.0256(7) 0.0310(5) 0.6856(7) 0.139(3) Uani 1 1 d . . .
H14A H 0.0119 -0.0125 0.7218 0.208 Uiso 1 1 calc R . .
H14B H -0.1117 0.0206 0.6344 0.208 Uiso 1 1 calc R . .
H14C H -0.0433 0.0649 0.7395 0.208 Uiso 1 1 calc R . .
C15 C 0.0264(6) 0.1236(3) 0.5615(5) 0.0868(18) Uani 1 1 d . . .
H15A H 0.0087 0.1620 0.6085 0.130 Uiso 1 1 calc R . .
H15B H -0.0583 0.1122 0.5094 0.130 Uiso 1 1 calc R . .
H15C H 0.0971 0.1384 0.5227 0.130 Uiso 1 1 calc R . .

loop_
_atom_site_aniso_label
_atom_site_aniso_U_11
_atom_site_aniso_U_22
_atom_site_aniso_U_33
_atom_site_aniso_U_23
_atom_site_aniso_U_13
_atom_site_aniso_U_12
Ti1 0.0485(5) 0.0286(4) 0.0328(4) 0.0006(3) 0.0099(3) -0.0012(3)
Ti2 0.0524(5) 0.0440(5) 0.0313(4) 0.0069(3) 0.0064(3) 0.0000(3)
Cl3 0.0779(8) 0.0516(7) 0.0464(6) -0.0093(5) -0.0024(6) 0.0076(6)
O1 0.0560(19) 0.0424(17) 0.0597(19) 0.0089(14) 0.0057(15) -0.0098(14)
O2 0.0623(19) 0.0501(17) 0.0412(16) -0.0023(13) 0.0139(14) 0.0088(14)
O3 0.0674(19) 0.0315(15) 0.0402(15) 0.0062(12) 0.0115(14) 0.0074(13)
O4 0.0523(16) 0.0349(14) 0.0282(13) 0.0009(11) 0.0067(12) -0.0019(12)
O5 0.087(2) 0.074(2) 0.0429(18) 0.0010(16) 0.0264(17) -0.0216(18)
O6 0.065(2) 0.058(2) 0.074(2) -0.0109(17) -0.0136(18) 0.0085(16)
C1 0.062(3) 0.067(3) 0.069(3) -0.013(3) 0.013(3) -0.026(3)
C2 0.085(5) 0.106(5) 0.182(8) -0.044(5) 0.059(5) -0.016(4)
C3 0.124(7) 0.093(6) 0.330(15) 0.056(7) 0.107(8) -0.016(5)
C4 0.073(3) 0.066(3) 0.045(3) -0.007(2) 0.026(2) 0.006(3)
C5 0.104(5) 0.132(6) 0.118(6) -0.038(5) 0.066(5) -0.034(4)
C6 0.106(4) 0.074(4) 0.076(4) -0.033(3) 0.020(3) -0.007(3)
C7 0.122(5) 0.045(3) 0.129(6) 0.030(3) 0.039(4) 0.033(3)
C8 0.124(5) 0.111(5) 0.079(4) -0.003(4) 0.005(4) 0.073(5)
C9 0.383(16) 0.044(4) 0.209(10) 0.034(5) 0.180(11) 0.041(6)
C10 0.094(4) 0.053(3) 0.047(3) 0.004(2) 0.035(3) 0.009(3)
C11 0.099(5) 0.113(5) 0.103(5) 0.018(4) 0.048(4) -0.023(4)
C12 0.114(5) 0.095(4) 0.051(3) 0.009(3) 0.024(3) 0.015(4)
C13 0.057(3) 0.071(4) 0.079(4) 0.001(3) -0.009(3) -0.005(3)
C14 0.078(5) 0.177(8) 0.158(7) 0.070(7) 0.017(5) -0.008(5)
C15 0.070(4) 0.096(4) 0.081(4) 0.002(3) -0.016(3) 0.015(3)

loop_
_atom_type_symbol
_atom_type_description
_atom_type_scat_dispersion_real
_atom_type_scat_dispersion_imag
_atom_type_scat_source
C C 0.0033 0.0016 'International Tables Vol C Tables 4.2.6.8 and 6.1.1.4'
H H 0.0000 0.0000 'International Tables Vol C Tables 4.2.6.8 and 6.1.1.4'
O O 0.0106 0.0060 'International Tables Vol C Tables 4.2.6.8 and 6.1.1.4'
Cl Cl 0.1484 0.1585 'International Tables Vol C Tables 4.2.6.8 and 6.1.1.4'
Ti Ti 0.2776 0.4457 'International Tables Vol C Tables 4.2.6.8 and 6.1.1.4'

loop_
_geom_angle_atom_site_label_1
_geom_angle_atom_site_label_2
_geom_angle_atom_site_label_3
_geom_angle
_geom_angle_site_symmetry_1
_geom_angle_site_symmetry_3
_geom_angle_publ_flag
O1 Ti1 O2 114.99(14) . . ?
O1 Ti1 O4 97.63(12) . 3_657 ?
O2 Ti1 O4 98.92(12) . 3_657 ?
O1 Ti1 O4 122.41(13) . . ?
O2 Ti1 O4 122.52(13) . . ?
O4 Ti1 O4 77.09(11) 3_657 . ?
O1 Ti1 O3 97.70(13) . . ?
O2 Ti1 O3 96.19(12) . . ?
O4 Ti1 O3 151.47(11) 3_657 . ?
O4 Ti1 O3 74.37(11) . . ?
O1 Ti1 Ti1 115.36(11) . 3_657 ?
O2 Ti1 Ti1 116.32(10) . 3_657 ?
O4 Ti1 Ti1 38.66(7) 3_657 3_657 ?
O4 Ti1 Ti1 38.43(7) . 3_657 ?
O3 Ti1 Ti1 112.81(8) . 3_657 ?
O6 Ti2 O5 111.79(17) . . ?
O6 Ti2 O4 135.37(15) . . ?
O5 Ti2 O4 112.58(14) . . ?
O6 Ti2 O3 93.88(14) . . ?
O5 Ti2 O3 98.98(14) . . ?
O4 Ti2 O3 74.83(11) . . ?
O6 Ti2 Cl3 89.92(11) . . ?
O5 Ti2 Cl3 97.20(12) . . ?
O4 Ti2 Cl3 89.17(8) . . ?
O3 Ti2 Cl3 160.64(9) . . ?
C1 O1 Ti1 150.9(3) . . ?
C4 O2 Ti1 150.3(3) . . ?
C7 O3 Ti2 132.7(3) . . ?
C7 O3 Ti1 124.2(3) . . ?
Ti2 O3 Ti1 103.10(12) . . ?
Ti2 O4 Ti1 149.42(14) . 3_657 ?
Ti2 O4 Ti1 107.23(12) . . ?
Ti1 O4 Ti1 102.91(11) 3_657 . ?
C10 O5 Ti2 150.5(3) . . ?
C13 O6 Ti2 147.4(3) . . ?
O1 C1 C3 108.6(5) . . ?
O1 C1 C2 111.9(4) . . ?
C3 C1 C2 111.3(6) . . ?
O1 C1 H1 108.3 . . ?
C3 C1 H1 108.3 . . ?
C2 C1 H1 108.3 . . ?
C1 C2 H2A 109.5 . . ?
C1 C2 H2B 109.5 . . ?
H2A C2 H2B 109.5 . . ?
C1 C2 H2C 109.5 . . ?
H2A C2 H2C 109.5 . . ?
H2B C2 H2C 109.5 . . ?
C1 C3 H3A 109.5 . . ?
C1 C3 H3B 109.5 . . ?
H3A C3 H3B 109.5 . . ?
C1 C3 H3C 109.5 . . ?
H3A C3 H3C 109.5 . . ?
H3B C3 H3C 109.5 . . ?
O2 C4 C5 110.3(4) . . ?
O2 C4 C6 109.2(4) . . ?
C5 C4 C6 112.9(5) . . ?
O2 C4 H4 108.1 . . ?
C5 C4 H4 108.1 . . ?
C6 C4 H4 108.1 . . ?
C4 C5 H5A 109.5 . . ?
C4 C5 H5B 109.5 . . ?
H5A C5 H5B 109.5 . . ?
C4 C5 H5C 109.5 . . ?
H5A C5 H5C 109.5 . . ?
H5B C5 H5C 109.5 . . ?
C4 C6 H6A 109.5 . . ?
C4 C6 H6B 109.5 . . ?
H6A C6 H6B 109.5 . . ?
C4 C6 H6C 109.5 . . ?
H6A C6 H6C 109.5 . . ?
H6B C6 H6C 109.5 . . ?
C9 C7 O3 115.1(6) . . ?
C9 C7 C8 123.1(7) . . ?
O3 C7 C8 110.6(5) . . ?
C9 C7 H7 101.3 . . ?
O3 C7 H7 101.3 . . ?
C8 C7 H7 101.3 . . ?
C7 C8 H8A 109.5 . . ?
C7 C8 H8B 109.5 . . ?
H8A C8 H8B 109.5 . . ?
C7 C8 H8C 109.5 . . ?
H8A C8 H8C 109.5 . . ?
H8B C8 H8C 109.5 . . ?
C7 C9 H9A 109.5 . . ?
C7 C9 H9B 109.5 . . ?
H9A C9 H9B 109.5 . . ?
C7 C9 H9C 109.5 . . ?
H9A C9 H9C 109.5 . . ?
H9B C9 H9C 109.5 . . ?
O5 C10 C12 110.1(4) . . ?
O5 C10 C11 109.0(4) . . ?
C12 C10 C11 113.0(5) . . ?
O5 C10 H10 108.2 . . ?
C12 C10 H10 108.2 . . ?
C11 C10 H10 108.2 . . ?
C10 C11 H11A 109.5 . . ?
C10 C11 H11B 109.5 . . ?
H11A C11 H11B 109.5 . . ?
C10 C11 H11C 109.5 . . ?
H11A C11 H11C 109.5 . . ?
H11B C11 H11C 109.5 . . ?
C10 C12 H12A 109.5 . . ?
C10 C12 H12B 109.5 . . ?
H12A C12 H12B 109.5 . . ?
C10 C12 H12C 109.5 . . ?
H12A C12 H12C 109.5 . . ?
H12B C12 H12C 109.5 . . ?
O6 C13 C15 109.7(4) . . ?
O6 C13 C14 108.9(5) . . ?
C15 C13 C14 115.3(5) . . ?
O6 C13 H13 107.5 . . ?
C15 C13 H13 107.5 . . ?
C14 C13 H13 107.5 . . ?
C13 C14 H14A 109.5 . . ?
C13 C14 H14B 109.5 . . ?
H14A C14 H14B 109.5 . . ?
C13 C14 H14C 109.5 . . ?
H14A C14 H14C 109.5 . . ?
H14B C14 H14C 109.5 . . ?
C13 C15 H15A 109.5 . . ?
C13 C15 H15B 109.5 . . ?
H15A C15 H15B 109.5 . . ?
C13 C15 H15C 109.5 . . ?
H15A C15 H15C 109.5 . . ?
H15B C15 H15C 109.5 . . ?

loop_
_geom_bond_atom_site_label_1
_geom_bond_atom_site_label_2
_geom_bond_distance
_geom_bond_site_symmetry_2
_geom_bond_publ_flag
Ti1 O1 1.759(3) . ?
Ti1 O2 1.768(3) . ?
Ti1 O4 1.947(2) 3_657 ?
Ti1 O4 1.957(2) . ?
Ti1 O3 2.007(3) . ?
Ti1 Ti1 3.0535(15) 3_657 ?
Ti2 O6 1.757(3) . ?
Ti2 O5 1.760(3) . ?
Ti2 O4 1.942(2) . ?
Ti2 O3 2.001(3) . ?
Ti2 Cl3 2.3546(14) . ?
O1 C1 1.411(6) . ?
O2 C4 1.418(5) . ?
O3 C7 1.445(6) . ?
O4 Ti1 1.947(2) 3_657 ?
O5 C10 1.420(5) . ?
O6 C13 1.439(6) . ?
C1 C3 1.467(8) . ?
C1 C2 1.486(8) . ?
C1 H1 1.0000 . ?
C2 H2A 0.9800 . ?
C2 H2B 0.9800 . ?
C2 H2C 0.9800 . ?
C3 H3A 0.9800 . ?
C3 H3B 0.9800 . ?
C3 H3C 0.9800 . ?
C4 C5 1.461(8) . ?
C4 C6 1.492(7) . ?
C4 H4 1.0000 . ?
C5 H5A 0.9800 . ?
C5 H5B 0.9800 . ?
C5 H5C 0.9800 . ?
C6 H6A 0.9800 . ?
C6 H6B 0.9800 . ?
C6 H6C 0.9800 . ?
C7 C9 1.381(9) . ?
C7 C8 1.475(8) . ?
C7 H7 1.0000 . ?
C8 H8A 0.9800 . ?
C8 H8B 0.9800 . ?
C8 H8C 0.9800 . ?
C9 H9A 0.9800 . ?
C9 H9B 0.9800 . ?
C9 H9C 0.9800 . ?
C10 C12 1.487(7) . ?
C10 C11 1.497(7) . ?
C10 H10 1.0000 . ?
C11 H11A 0.9800 . ?
C11 H11B 0.9800 . ?
C11 H11C 0.9800 . ?
C12 H12A 0.9800 . ?
C12 H12B 0.9800 . ?
C12 H12C 0.9800 . ?
C13 C15 1.463(7) . ?
C13 C14 1.476(8) . ?
C13 H13 1.0000 . ?
C14 H14A 0.9800 . ?
C14 H14B 0.9800 . ?
C14 H14C 0.9800 . ?
C15 H15A 0.9800 . ?
C15 H15B 0.9800 . ?
C15 H15C 0.9800 . ?
